data_2020141
loop_
_publ_author_name
'Magnusson, A.'
'Johansson, L.G.'
'Lindqvist, O.'

_publ_section_title
;
 Pentapotassium Disulfite Tris(hydrogensulfite), K5 (H S O3)3 (S2 O5)
;
_journal_name_full 'Acta Crystallographica C (39,1983-)'
_journal_page_first 819
_journal_page_last 822
_journal_volume 39
_journal_year 1983
_chemical_formula_sum 'H3 K5 O14 S5'
_chemical_name_systematic 'K5 (H S O3)3 (S2 O5)'
_space_group_IT_number 12
_symmetry_space_group_name_Hall '-C 2y'
_symmetry_space_group_name_H-M 'C 1 2/m 1'
_cell_angle_alpha 90
_cell_angle_beta 104.38
_cell_angle_gamma 90
_cell_formula_units_Z 4
_cell_length_a 20.3475
_cell_length_b 5.9114
_cell_length_c 14.7733
_cell_volume 1721.293
_citation_journal_id_ASTM ACSCEE
_cod_data_source_file Magnusson_ACSCEE_1983_239.cif
_cod_data_source_block H3K5O14S5
_cod_database_code 2020141

loop_
_symmetry_equiv_pos_as_xyz
x,y,z
-x,y,-z
-x,-y,-z
x,-y,z
x+1/2,y+1/2,z
-x+1/2,y+1/2,-z
-x+1/2,-y+1/2,-z
x+1/2,-y+1/2,z

loop_
_atom_site_label
_atom_site_type_symbol
_atom_site_fract_x
_atom_site_fract_y
_atom_site_fract_z
_atom_site_occupancy
_atom_site_U_iso_or_equiv
O8 O-2 0.106 0.2027 0.5361 1 0.0
S3 S+4 0.17764 0.5 0.34926 1 0.0
K5 K+1 0.08491 0 0.21539 1 0.0
K2 K+1 0.5 0 0 1 0.0
K6 K+1 0.29319 0 0.3714 1 0.0
K4 K+1 0.42421 0.5 0.30303 1 0.0
O2 O-2 0.4793 0.2055 0.1767 1 0.0
O5 O-2 0.2214 0.5 0.44 1 0.0
O9 O-2 0.0603 0 0.3929 1 0.0
S4 S+4 0.12917 0 0.01224 1 0.0
O1 O-2 0.3259 0.2069 0.2046 1 0.0
H2 H+1 0.097 0 -0.064 1 0.0
K1 K+1 0.5 0 0.5 1 0.0
O7 O-2 0.2004 0 0.0152 1 0.0
S2 S+4 0.45423 0 0.21191 1 0.0
H3 H+1 0.162 0 0.467 1 0.0
O3 O-2 0.466 0 0.3136 1 0.0
O6 O-2 0.108 0.2041 0.0525 1 0.0
H1 H+1 0.114 0.5 0.355 1 0.0
K3 K+1 0.22212 0.5 0.11352 1 0.0
S1 S+4 0.342 0 0.15683 1 0.0
O4 O-2 0.1834 0.3001 0.2982 1 0.0
S5 S+4 0.1089 0 0.48213 1 0.0
